data_4062982
_journal_name_full Organometallics
_journal_paper_doi 10.1021/om0498089
_journal_year 2004
_chemical_formula_moiety 'C29 H46 N4 Si2 Zr'
_chemical_formula_sum 'C29 H46 N4 Si2 Zr'
_chemical_formula_weight 598.10
_space_group_IT_number 14
_symmetry_cell_setting monoclinic
_symmetry_space_group_name_Hall '-P 2ybc'
_symmetry_space_group_name_H-M 'P 1 21/c 1'
_cell_angle_alpha 90.00
_cell_angle_beta 99.39(3)
_cell_angle_gamma 90.00
_cell_formula_units_Z 4
_cell_length_a 13.105(3)
_cell_length_b 12.676(3)
_cell_length_c 19.448(4)
_cell_measurement_temperature 173(2)
_cell_volume 3187.3(11)
_diffrn_ambient_temperature 173(2)
_exptl_crystal_density_diffrn 1.246
_cod_depositor_comments
;
The following automatic conversions were performed:
'_symmetry_cell_setting' value 'Monoclinic' changed to 'monoclinic'
according to '/home/saulius/struct/CIF-dictionaries/cif_core.dic'
dictionary named 'cif_core.dic' version 2.4.1 from 2010-06-29.

Automatic conversion script
Id: cif_fix_enum 1527 2010-12-29 10:47:43Z saulius 
;
_cod_original_sg_symbol_H-M 'P 21/c'
_cod_database_code 4062982

loop_
_symmetry_equiv_pos_as_xyz
'x, y, z'
'-x, y+1/2, -z+1/2'
'-x, -y, -z'
'x, -y-1/2, z-1/2'

loop_
_atom_site_label
_atom_site_type_symbol
_atom_site_fract_x
_atom_site_fract_y
_atom_site_fract_z
_atom_site_U_iso_or_equiv
_atom_site_adp_type
_atom_site_occupancy
_atom_site_symmetry_multiplicity
_atom_site_calc_flag
_atom_site_refinement_flags
_atom_site_disorder_assembly
_atom_site_disorder_group
C1 C 0.2731(2) 0.6485(2) 0.27744(15) 0.0195(5) Uani 1 1 d . . .
C2 C 0.3126(2) 0.5023(3) 0.34271(17) 0.0312(7) Uani 1 1 d . . .
H2 H 0.3043 0.4401 0.3685 0.037 Uiso 1 1 calc R . .
C3 C 0.4029(3) 0.5461(2) 0.33286(17) 0.0306(7) Uani 1 1 d . . .
H3 H 0.4705 0.5210 0.3501 0.037 Uiso 1 1 calc R . .
C4 C 0.4522(2) 0.7042(2) 0.26914(17) 0.0276(7) Uani 1 1 d . . .
H4A H 0.5173 0.6649 0.2683 0.033 Uiso 1 1 calc R . .
H4B H 0.4676 0.7633 0.3025 0.033 Uiso 1 1 calc R . .
C5 C 0.4134(2) 0.7479(2) 0.19725(16) 0.0255(6) Uani 1 1 d . . .
H5A H 0.4717 0.7813 0.1788 0.031 Uiso 1 1 calc R . .
H5B H 0.3872 0.6892 0.1657 0.031 Uiso 1 1 calc R . .
C6 C 0.1247(2) 0.5391(2) 0.30437(17) 0.0266(6) Uani 1 1 d . . .
H6A H 0.1032 0.5538 0.3499 0.032 Uiso 1 1 calc R . .
H6B H 0.1139 0.4631 0.2941 0.032 Uiso 1 1 calc R . .
C7 C 0.0596(2) 0.6032(2) 0.24854(16) 0.0248(6) Uani 1 1 d . . .
H7A H 0.0835 0.5910 0.2034 0.030 Uiso 1 1 calc R . .
H7B H -0.0133 0.5798 0.2437 0.030 Uiso 1 1 calc R . .
C8 C -0.0276(2) 0.7588(2) 0.28028(15) 0.0212(6) Uani 1 1 d . . .
C9 C -0.1236(2) 0.7403(2) 0.23795(17) 0.0271(6) Uani 1 1 d . . .
H9 H -0.1266 0.6976 0.1975 0.033 Uiso 1 1 calc R . .
C10 C -0.2139(2) 0.7834(2) 0.25433(18) 0.0302(7) Uani 1 1 d . . .
H10 H -0.2778 0.7679 0.2254 0.036 Uiso 1 1 calc R . .
C11 C -0.2136(2) 0.8486(2) 0.31176(18) 0.0291(7) Uani 1 1 d . . .
C12 C -0.1194(2) 0.8672(2) 0.35330(17) 0.0306(7) Uani 1 1 d . . .
H12 H -0.1166 0.9119 0.3928 0.037 Uiso 1 1 calc R . .
C13 C -0.0282(2) 0.8219(2) 0.33859(16) 0.0261(6) Uani 1 1 d . . .
H13 H 0.0348 0.8346 0.3692 0.031 Uiso 1 1 calc R . .
C14 C -0.3114(3) 0.8966(3) 0.3287(2) 0.0408(9) Uani 1 1 d . . .
H14A H -0.3283 0.8643 0.3712 0.061 Uiso 1 1 calc R . .
H14B H -0.3681 0.8840 0.2900 0.061 Uiso 1 1 calc R . .
H14C H -0.3017 0.9727 0.3358 0.061 Uiso 1 1 calc R . .
C16 C 0.3366(2) 0.9072(2) 0.14903(15) 0.0217(6) Uani 1 1 d . . .
C17 C 0.3723(2) 0.8911(2) 0.08538(15) 0.0229(6) Uani 1 1 d . . .
H17 H 0.3918 0.8220 0.0736 0.028 Uiso 1 1 calc R . .
C18 C 0.3798(2) 0.9735(2) 0.03931(16) 0.0263(6) Uani 1 1 d . . .
H18 H 0.4051 0.9597 -0.0029 0.032 Uiso 1 1 calc R . .
C19 C 0.3512(2) 1.0756(2) 0.05359(16) 0.0275(6) Uani 1 1 d . . .
C20 C 0.3082(2) 1.0109(2) 0.16245(16) 0.0254(6) Uani 1 1 d . . .
H20 H 0.2847 1.0260 0.2051 0.030 Uiso 1 1 calc R . .
C21 C 0.3135(2) 1.0917(2) 0.11539(17) 0.0281(7) Uani 1 1 d . . .
H21 H 0.2907 1.1602 0.1257 0.034 Uiso 1 1 calc R . .
C22 C 0.3639(3) 1.1662(3) 0.00530(19) 0.0404(8) Uani 1 1 d . . .
H22A H 0.2977 1.1804 -0.0247 0.061 Uiso 1 1 calc R . .
H22B H 0.4160 1.1479 -0.0236 0.061 Uiso 1 1 calc R . .
H22C H 0.3863 1.2293 0.0329 0.061 Uiso 1 1 calc R . .
C23 C 0.0864(2) 0.8729(2) 0.14454(15) 0.0261(6) Uani 1 1 d . . .
H23A H 0.0173 0.8853 0.1573 0.031 Uiso 1 1 calc R . .
H23B H 0.1138 0.9428 0.1340 0.031 Uiso 1 1 calc R . .
C24 C 0.2073(2) 0.9426(2) 0.32041(16) 0.0245(6) Uani 1 1 d . . .
H24A H 0.2029 1.0099 0.2943 0.029 Uiso 1 1 calc R . .
H24B H 0.1458 0.9396 0.3439 0.029 Uiso 1 1 calc R . .
C25 C 0.3539(3) 0.8228(3) 0.43297(19) 0.0450(9) Uani 1 1 d . . .
H25A H 0.2926 0.7939 0.4492 0.067 Uiso 1 1 calc R . .
H25B H 0.4095 0.8320 0.4728 0.067 Uiso 1 1 calc R . .
H25C H 0.3767 0.7741 0.3994 0.067 Uiso 1 1 calc R . .
C26 C 0.4342(3) 1.0055(3) 0.3530(2) 0.0436(9) Uani 1 1 d . . .
H26A H 0.4442 0.9629 0.3125 0.065 Uiso 1 1 calc R . .
H26B H 0.4965 1.0018 0.3884 0.065 Uiso 1 1 calc R . .
H26C H 0.4211 1.0790 0.3385 0.065 Uiso 1 1 calc R . .
C27 C 0.2968(3) 1.0466(3) 0.4604(2) 0.0489(10) Uani 1 1 d . . .
H27A H 0.2793 1.1164 0.4402 0.073 Uiso 1 1 calc R . .
H27B H 0.3591 1.0518 0.4958 0.073 Uiso 1 1 calc R . .
H27C H 0.2393 1.0203 0.4821 0.073 Uiso 1 1 calc R . .
C28 C 0.1514(5) 0.6765(3) 0.0679(2) 0.0751(17) Uani 1 1 d . . .
H28A H 0.2241 0.6982 0.0776 0.113 Uiso 1 1 calc R . .
H28B H 0.1384 0.6382 0.0235 0.113 Uiso 1 1 calc R . .
H28C H 0.1361 0.6306 0.1054 0.113 Uiso 1 1 calc R . .
C29 C 0.0979(3) 0.8748(4) -0.0124(2) 0.0510(10) Uani 1 1 d . . .
H29A H 0.0455 0.9295 -0.0251 0.077 Uiso 1 1 calc R . .
H29B H 0.0994 0.8279 -0.0523 0.077 Uiso 1 1 calc R . .
H29C H 0.1659 0.9079 0.0008 0.077 Uiso 1 1 calc R . .
C30 C -0.0704(4) 0.7534(8) 0.0418(3) 0.140(4) Uani 1 1 d . . .
H30A H -0.0839 0.7008 0.0761 0.211 Uiso 1 1 calc R . .
H30B H -0.0832 0.7221 -0.0049 0.211 Uiso 1 1 calc R . .
H30C H -0.1163 0.8141 0.0433 0.211 Uiso 1 1 calc R . .
N1 N 0.23484(19) 0.56487(18) 0.30822(13) 0.0239(5) Uani 1 1 d . . .
N2 N 0.37723(18) 0.63453(18) 0.29278(12) 0.0217(5) Uani 1 1 d . . .
N3 N 0.33101(17) 0.82567(18) 0.19762(13) 0.0204(5) Uani 1 1 d . . .
N4 N 0.06591(18) 0.71586(19) 0.26507(14) 0.0246(5) Uani 1 1 d . . .
Si1 Si 0.06592(8) 0.79722(9) 0.06218(5) 0.0394(2) Uani 1 1 d . . .
Si2 Si 0.32108(7) 0.95333(7) 0.39014(4) 0.02733(19) Uani 1 1 d . . .
Zr1 Zr 0.188143(19) 0.81268(2) 0.240142(14) 0.01781(9) Uani 1 1 d . . .

loop_
_atom_site_aniso_label
_atom_site_aniso_U_11
_atom_site_aniso_U_22
_atom_site_aniso_U_33
_atom_site_aniso_U_23
_atom_site_aniso_U_13
_atom_site_aniso_U_12
C1 0.0202(13) 0.0147(12) 0.0235(13) -0.0009(10) 0.0035(11) 0.0041(11)
C2 0.0339(17) 0.0263(15) 0.0310(16) 0.0060(13) -0.0019(13) 0.0017(13)
C3 0.0310(16) 0.0271(15) 0.0303(16) 0.0044(13) -0.0048(13) 0.0046(13)
C4 0.0180(14) 0.0292(16) 0.0354(17) 0.0048(13) 0.0035(12) 0.0039(12)
C5 0.0188(13) 0.0263(15) 0.0330(16) 0.0054(12) 0.0088(12) 0.0063(12)
C6 0.0272(15) 0.0185(13) 0.0361(17) -0.0006(12) 0.0113(13) -0.0036(12)
C7 0.0174(13) 0.0224(14) 0.0355(16) -0.0051(12) 0.0070(12) -0.0022(11)
C8 0.0184(13) 0.0177(13) 0.0296(15) 0.0035(11) 0.0096(11) 0.0003(11)
C9 0.0248(15) 0.0221(14) 0.0361(17) 0.0014(13) 0.0097(13) -0.0030(12)
C10 0.0215(14) 0.0261(15) 0.0430(19) 0.0077(14) 0.0050(13) -0.0035(12)
C11 0.0237(15) 0.0236(14) 0.0433(18) 0.0102(13) 0.0155(14) 0.0033(12)
C12 0.0350(17) 0.0255(15) 0.0349(17) 0.0049(13) 0.0169(14) 0.0029(13)
C13 0.0224(14) 0.0256(15) 0.0309(16) 0.0045(12) 0.0061(12) 0.0014(12)
C14 0.0316(17) 0.0377(19) 0.058(2) 0.0096(17) 0.0206(17) 0.0091(15)
C16 0.0165(13) 0.0205(13) 0.0279(14) -0.0012(11) 0.0030(11) -0.0036(11)
C17 0.0230(14) 0.0193(13) 0.0265(14) -0.0011(11) 0.0041(11) -0.0007(11)
C18 0.0255(15) 0.0297(15) 0.0232(14) -0.0022(12) 0.0028(12) -0.0043(13)
C19 0.0248(14) 0.0240(15) 0.0315(16) 0.0023(12) -0.0019(12) -0.0042(12)
C20 0.0241(14) 0.0222(14) 0.0309(16) -0.0050(12) 0.0072(12) -0.0020(12)
C21 0.0262(15) 0.0171(13) 0.0393(17) -0.0030(12) 0.0001(13) 0.0004(12)
C22 0.049(2) 0.0314(17) 0.041(2) 0.0085(15) 0.0056(17) -0.0042(16)
C23 0.0189(14) 0.0300(15) 0.0286(15) -0.0007(12) 0.0013(12) 0.0020(12)
C24 0.0240(14) 0.0199(13) 0.0314(15) -0.0070(12) 0.0099(12) -0.0034(12)
C25 0.067(3) 0.0374(19) 0.0316(18) 0.0035(15) 0.0113(18) 0.0118(18)
C26 0.0269(17) 0.046(2) 0.056(2) 0.0015(18) 0.0009(16) -0.0072(16)
C27 0.063(3) 0.040(2) 0.040(2) -0.0177(17) 0.0002(19) 0.0032(19)
C28 0.154(5) 0.037(2) 0.045(2) -0.0056(19) 0.047(3) -0.002(3)
C29 0.052(2) 0.068(3) 0.0334(19) 0.0074(19) 0.0064(17) 0.006(2)
C30 0.073(4) 0.291(11) 0.063(4) -0.081(5) 0.031(3) -0.109(6)
N1 0.0274(13) 0.0177(11) 0.0274(13) 0.0008(10) 0.0065(10) 0.0005(10)
N2 0.0219(12) 0.0189(11) 0.0239(12) 0.0013(9) 0.0023(10) 0.0035(10)
N3 0.0153(11) 0.0200(11) 0.0270(12) 0.0020(9) 0.0061(9) 0.0031(9)
N4 0.0174(11) 0.0203(12) 0.0377(14) -0.0022(10) 0.0089(10) -0.0008(10)
Si1 0.0360(5) 0.0561(6) 0.0270(5) -0.0102(4) 0.0076(4) -0.0177(5)
Si2 0.0316(4) 0.0230(4) 0.0267(4) -0.0034(3) 0.0030(3) -0.0014(4)
Zr1 0.01483(14) 0.01421(14) 0.02464(15) -0.00218(10) 0.00396(10) 0.00072(10)

loop_
_geom_bond_atom_site_label_1
_geom_bond_atom_site_label_2
_geom_bond_distance
_geom_bond_site_symmetry_2
_geom_bond_publ_flag
C1 N1 1.353(4) . ?
C1 N2 1.360(4) . ?
C1 Zr1 2.415(3) . ?
C2 C3 1.348(5) . ?
C2 N1 1.377(4) . ?
C3 N2 1.375(4) . ?
C4 N2 1.450(4) . ?
C4 C5 1.513(4) . ?
C5 N3 1.463(3) . ?
C6 N1 1.469(4) . ?
C6 C7 1.504(4) . ?
C7 N4 1.464(4) . ?
C8 C13 1.389(4) . ?
C8 C9 1.406(4) . ?
C8 N4 1.415(3) . ?
C9 C10 1.388(4) . ?
C10 C11 1.388(5) . ?
C11 C12 1.380(5) . ?
C11 C14 1.504(4) . ?
C12 C13 1.397(4) . ?
C16 C20 1.401(4) . ?
C16 C17 1.408(4) . ?
C16 N3 1.411(4) . ?
C17 C18 1.391(4) . ?
C18 C19 1.387(4) . ?
C19 C21 1.387(5) . ?
C19 C22 1.510(4) . ?
C20 C21 1.383(4) . ?
C23 Si1 1.849(3) . ?
C23 Zr1 2.238(3) . ?
C24 Si2 1.849(3) . ?
C24 Zr1 2.254(3) . ?
C25 Si2 1.871(4) . ?
C26 Si2 1.872(4) . ?
C27 Si2 1.873(4) . ?
C28 Si1 1.889(5) . ?
C29 Si1 1.856(4) . ?
C30 Si1 1.851(5) . ?
N3 Zr1 2.173(2) . ?
N4 Zr1 2.135(2) . ?
